data_4302558
loop_
_publ_author_name
'Michael J. Evans'
'Verina F. Kranak'
'Francisco J. Garcia-Garcia'
'Gregory P. Holland'
'Luke L. Daemen'
'Thomas Proffen'
'Myeong H. Lee'
'Otto F. Sankey'
'Ulrich H\"aussermann'

_publ_section_title
;
Structural and Dynamic Properties of BaInGeH: A Rare Solid-State Indium
Hydride
;
_journal_name_full 'Inorganic Chemistry'
_journal_page_first 5602
_journal_page_last 5604
_journal_paper_doi 10.1021/ic9005423
_journal_volume 48
_journal_year 2009
_chemical_formula_sum 'Al Ba D Ge'
_chemical_formula_weight 238.92
_chemical_name_systematic ' ?'
_space_group_IT_number 156
_symmetry_cell_setting trigonal
_symmetry_space_group_name_Hall 'P 3 -2"'
_symmetry_space_group_name_H-M 'P 3 m 1'
_audit_author_name 'Verina Kranak'
_audit_creation_date 2008-09-05T13:09
_audit_creation_method 'from EXP file using GSAS2CIF'
_cell_angle_alpha 90.0
_cell_angle_beta 90.0
_cell_angle_gamma 120.0
_cell_formula_units_Z 1
_cell_length_a 4.34484(25)
_cell_length_b 4.34484
_cell_length_c 5.21606(22)
_cell_measurement_temperature 300
_cell_volume 85.275(6)
_computing_structure_refinement GSAS
_pd_block_id 2008-09-05T13:09|BAALGED_phase1|Verina_Kranak||
_pd_phase_name BaAlGeD
_pd_proc_ls_prof_R_factor 0.0132
_pd_proc_ls_prof_wR_factor 0.0189
_refine_ls_goodness_of_fit_all 1.61
_refine_ls_matrix_type full
_refine_ls_number_parameters 54
_refine_ls_number_restraints 0
_refine_ls_shift/su_max 0.05
_refine_ls_shift/su_mean 0.01
_cod_data_source_file ic9005423_si_002_4.cif
_cod_data_source_block BAALGED_phase_1
_cod_depositor_comments
;
The following automatic conversions were performed:
'_geom_bond_publ_flag' value 'N' changed to 'n' according to
'/home/saulius/struct/CIF-dictionaries/cif_core.dic' dictionary named
'cif_core.dic' version 2.4.1 from 2010-06-29 (38
times).

'_geom_angle_publ_flag' value 'N' changed to 'n' according to
'/home/saulius/struct/CIF-dictionaries/cif_core.dic' dictionary named
'cif_core.dic' version 2.4.1 from 2010-06-29 (147 times).

Automatic conversion script
Id: cif_fix_enum 1527 2010-12-29 10:47:43Z saulius 
;
_cod_original_cell_volume 85.275(8)
_cod_database_code 4302558

loop_
_symmetry_equiv_pos_site_id
_symmetry_equiv_pos_as_xyz
1 +x,+y,+z
2 -y,x-y,+z
3 y-x,-x,+z
4 y-x,+y,+z
5 -y,-x,+z
6 +x,x-y,+z

loop_
_atom_site_type_symbol
_atom_site_label
_atom_site_fract_x
_atom_site_fract_y
_atom_site_fract_z
_atom_site_occupancy
_atom_site_thermal_displace_type
_atom_site_U_iso_or_equiv
_atom_site_symmetry_multiplicity
Ba BA1 0.0 0.0 0.0 1.0 Uiso 0.00237(22) 1
Al AL2 0.66667 0.33333 0.5395(5) 1.0 Uiso 0.0118(4) 1
Ge GE3 0.33333 0.66667 0.4551(4) 1.0 Uiso 0.01251(21) 1
D D4 0.66667 0.33333 0.8703(4) 1.0 Uiso 0.01484(32) 1

loop_
_atom_type_symbol
_atom_type_number_in_cell
Ba 1.0
Al 1.0
Ge 1.0
D 1.0

loop_
_geom_angle_atom_site_label_1
_geom_angle_atom_site_label_2
_geom_angle_atom_site_label_3
_geom_angle
_geom_angle_site_symmetry_1
_geom_angle_site_symmetry_2
_geom_angle_site_symmetry_3
_geom_angle_publ_flag
BA1 BA1 BA1 60.0 1_445 . 1_455 n
BA1 BA1 BA1 60.0 1_445 . 1_545 n
BA1 BA1 BA1 120.0 1_445 . 1_565 n
BA1 BA1 BA1 120.0 1_445 . 1_655 n
BA1 BA1 BA1 180.0 1_445 . 1_665 n
BA1 BA1 AL2 51.283(23) 1_445 . 1_444 n
BA1 BA1 AL2 90.0 1_445 . 1_454 n
BA1 BA1 AL2 128.717(23) 1_445 . 1_554 n
BA1 BA1 GE3 51.023(19) 1_445 . 1_445 n
BA1 BA1 GE3 90.0 1_445 . 1_545 n
BA1 BA1 GE3 128.977(19) 1_445 . 1_555 n
BA1 BA1 D4 33.265(17) 1_445 . 1_444 n
BA1 BA1 D4 90.0 1_445 . 1_454 n
BA1 BA1 D4 146.734(17) 1_445 . 1_554 n
BA1 BA1 BA1 120.0 1_455 . 1_545 n
BA1 BA1 BA1 60.0 1_455 . 1_565 n
BA1 BA1 BA1 180.0 1_455 . 1_655 n
BA1 BA1 BA1 120.0 1_455 . 1_665 n
BA1 BA1 AL2 90.0 1_455 . 1_444 n
BA1 BA1 AL2 51.283(23) 1_455 . 1_454 n
BA1 BA1 AL2 128.717(23) 1_455 . 1_554 n
BA1 BA1 GE3 51.023(19) 1_455 . 1_445 n
BA1 BA1 GE3 128.977(19) 1_455 . 1_545 n
BA1 BA1 GE3 90.0 1_455 . 1_555 n
BA1 BA1 D4 90.0 1_455 . 1_444 n
BA1 BA1 D4 33.265(17) 1_455 . 1_454 n
BA1 BA1 D4 146.735(17) 1_455 . 1_554 n
BA1 BA1 BA1 180.0 1_545 . 1_565 n
BA1 BA1 BA1 60.0 1_545 . 1_655 n
BA1 BA1 BA1 120.0 1_545 . 1_665 n
BA1 BA1 AL2 51.283(23) 1_545 . 1_444 n
BA1 BA1 AL2 128.717(23) 1_545 . 1_454 n
BA1 BA1 AL2 90.0 1_545 . 1_554 n
BA1 BA1 GE3 90.0 1_545 . 1_445 n
BA1 BA1 GE3 51.023(19) 1_545 . 1_545 n
BA1 BA1 GE3 128.977(19) 1_545 . 1_555 n
BA1 BA1 D4 33.265(17) 1_545 . 1_444 n
BA1 BA1 D4 146.734(17) 1_545 . 1_454 n
BA1 BA1 D4 89.9999 1_545 . 1_554 n
BA1 BA1 BA1 120.0 1_565 . 1_655 n
BA1 BA1 BA1 60.0 1_565 . 1_665 n
BA1 BA1 AL2 128.717(23) 1_565 . 1_444 n
BA1 BA1 AL2 51.283(23) 1_565 . 1_454 n
BA1 BA1 AL2 90.0 1_565 . 1_554 n
BA1 BA1 GE3 90.0 1_565 . 1_445 n
BA1 BA1 GE3 128.977(19) 1_565 . 1_545 n
BA1 BA1 GE3 51.023(19) 1_565 . 1_555 n
BA1 BA1 D4 146.735(17) 1_565 . 1_444 n
BA1 BA1 D4 33.265(17) 1_565 . 1_454 n
BA1 BA1 D4 90.0 1_565 . 1_554 n
BA1 BA1 BA1 60.0 1_655 . 1_665 n
BA1 BA1 AL2 90.0 1_655 . 1_444 n
BA1 BA1 AL2 128.717(23) 1_655 . 1_454 n
BA1 BA1 AL2 51.283(23) 1_655 . 1_554 n
BA1 BA1 GE3 128.977(19) 1_655 . 1_445 n
BA1 BA1 GE3 51.023(19) 1_655 . 1_545 n
BA1 BA1 GE3 90.0 1_655 . 1_555 n
BA1 BA1 D4 89.9999 1_655 . 1_444 n
BA1 BA1 D4 146.734(17) 1_655 . 1_454 n
BA1 BA1 D4 33.265(17) 1_655 . 1_554 n
BA1 BA1 AL2 128.717(23) 1_665 . 1_444 n
BA1 BA1 AL2 90.0 1_665 . 1_454 n
BA1 BA1 AL2 51.283(23) 1_665 . 1_554 n
BA1 BA1 GE3 128.977(19) 1_665 . 1_445 n
BA1 BA1 GE3 90.0 1_665 . 1_545 n
BA1 BA1 GE3 51.023(19) 1_665 . 1_555 n
BA1 BA1 D4 146.734(17) 1_665 . 1_444 n
BA1 BA1 D4 90.0 1_665 . 1_454 n
BA1 BA1 D4 33.265(17) 1_665 . 1_554 n
AL2 BA1 AL2 77.43(5) 1_444 . 1_454 n
AL2 BA1 AL2 77.43(5) 1_444 . 1_554 n
AL2 BA1 GE3 102.305(16) 1_444 . 1_445 n
AL2 BA1 GE3 102.305(16) 1_444 . 1_545 n
AL2 BA1 GE3 179.66020(30) 1_444 . 1_555 n
AL2 BA1 D4 28.664(26) 1_444 . 1_444 n
AL2 BA1 D4 99.70(4) 1_444 . 1_454 n
AL2 BA1 D4 99.70(4) 1_444 . 1_554 n
AL2 BA1 AL2 77.43(5) 1_454 . 1_554 n
AL2 BA1 GE3 102.305(16) 1_454 . 1_445 n
AL2 BA1 GE3 179.66200(30) 1_454 . 1_545 n
AL2 BA1 GE3 102.305(16) 1_454 . 1_555 n
AL2 BA1 D4 99.70(4) 1_454 . 1_444 n
AL2 BA1 D4 28.664(26) 1_454 . 1_454 n
AL2 BA1 D4 99.70(4) 1_454 . 1_554 n
AL2 BA1 GE3 179.66020(30) 1_554 . 1_445 n
AL2 BA1 GE3 102.305(16) 1_554 . 1_545 n
AL2 BA1 GE3 102.305(16) 1_554 . 1_555 n
AL2 BA1 D4 99.70(4) 1_554 . 1_444 n
AL2 BA1 D4 99.70(4) 1_554 . 1_454 n
AL2 BA1 D4 28.664(26) 1_554 . 1_554 n
GE3 BA1 GE3 77.95(4) 1_445 . 1_545 n
GE3 BA1 GE3 77.95(4) 1_445 . 1_555 n
GE3 BA1 D4 80.119(23) 1_445 . 1_444 n
GE3 BA1 D4 80.119(23) 1_445 . 1_454 n
GE3 BA1 D4 151.68(6) 1_445 . 1_554 n
GE3 BA1 GE3 77.95(4) 1_545 . 1_555 n
GE3 BA1 D4 80.119(23) 1_545 . 1_444 n
GE3 BA1 D4 151.68(6) 1_545 . 1_454 n
GE3 BA1 D4 80.119(23) 1_545 . 1_554 n
GE3 BA1 D4 151.68(6) 1_555 . 1_444 n
GE3 BA1 D4 80.119(23) 1_555 . 1_454 n
GE3 BA1 D4 80.119(23) 1_555 . 1_554 n
D4 BA1 D4 113.469(33) 1_444 . 1_454 n
D4 BA1 D4 113.469(33) 1_444 . 1_554 n
D4 BA1 D4 113.469(33) 1_454 . 1_554 n
BA1 AL2 BA1 77.43(5) 1_556 . 1_656 n
BA1 AL2 BA1 77.43(5) 1_556 . 1_666 n
BA1 AL2 GE3 76.336(24) 1_556 . 1_545 n
BA1 AL2 GE3 76.336(24) 1_556 . 1_555 n
BA1 AL2 GE3 146.19(6) 1_556 . 1_655 n
BA1 AL2 D4 46.240(30) 1_556 . 1_555 n
BA1 AL2 BA1 77.43(5) 1_656 . 1_666 n
BA1 AL2 GE3 76.336(24) 1_656 . 1_545 n
BA1 AL2 GE3 146.19(6) 1_656 . 1_555 n
BA1 AL2 GE3 76.336(24) 1_656 . 1_655 n
BA1 AL2 D4 46.240(30) 1_656 . 1_555 n
BA1 AL2 GE3 146.19(6) 1_666 . 1_545 n
BA1 AL2 GE3 76.336(24) 1_666 . 1_555 n
BA1 AL2 GE3 76.336(24) 1_666 . 1_655 n
BA1 AL2 D4 46.240(30) 1_666 . 1_555 n
GE3 AL2 GE3 117.081(22) 1_545 . 1_555 n
GE3 AL2 GE3 117.081(22) 1_545 . 1_655 n
GE3 AL2 D4 99.95(4) 1_545 . 1_555 n
GE3 AL2 GE3 117.081(22) 1_555 . 1_655 n
GE3 AL2 D4 99.95(4) 1_555 . 1_555 n
GE3 AL2 D4 99.95(4) 1_655 . 1_555 n
BA1 GE3 BA1 77.95(4) 1_555 . 1_565 n
BA1 GE3 BA1 77.95(4) 1_555 . 1_665 n
BA1 GE3 AL2 76.174(30) 1_555 . 1_455 n
BA1 GE3 AL2 76.174(30) 1_555 . 1_555 n
BA1 GE3 AL2 146.53(5) 1_555 . 1_565 n
BA1 GE3 BA1 77.95(4) 1_565 . 1_665 n
BA1 GE3 AL2 76.174(30) 1_565 . 1_455 n
BA1 GE3 AL2 146.53(5) 1_565 . 1_555 n
BA1 GE3 AL2 76.174(30) 1_565 . 1_565 n
BA1 GE3 AL2 146.53(5) 1_665 . 1_455 n
BA1 GE3 AL2 76.174(30) 1_665 . 1_555 n
BA1 GE3 AL2 76.174(30) 1_665 . 1_565 n
AL2 GE3 AL2 117.081(22) 1_455 . 1_555 n
AL2 GE3 AL2 117.081(22) 1_455 . 1_565 n
AL2 GE3 AL2 117.081(22) 1_555 . 1_565 n
BA1 D4 BA1 113.469(33) 1_556 . 1_656 n
BA1 D4 BA1 113.469(33) 1_556 . 1_666 n
BA1 D4 AL2 105.10(4) 1_556 . 1_555 n
BA1 D4 BA1 113.469(33) 1_656 . 1_666 n
BA1 D4 AL2 105.10(4) 1_656 . 1_555 n
BA1 D4 AL2 105.10(4) 1_666 . 1_555 n

loop_
_geom_bond_atom_site_label_1
_geom_bond_atom_site_label_2
_geom_bond_distance
_geom_bond_site_symmetry_1
_geom_bond_site_symmetry_2
_geom_bond_publ_flag
BA1 AL2 3.4732(17) . 1_444 n
BA1 AL2 3.7696(19) . 1_445 n
BA1 AL2 3.4732(17) . 1_454 n
BA1 AL2 3.7696(19) . 1_455 n
BA1 AL2 3.4732(17) . 1_554 n
BA1 AL2 3.7696(19) . 1_555 n
BA1 GE3 3.7908(15) . 1_444 n
BA1 GE3 3.4537(14) . 1_445 n
BA1 GE3 3.7908(15) . 1_544 n
BA1 GE3 3.4537(14) . 1_545 n
BA1 GE3 3.7908(15) . 1_554 n
BA1 GE3 3.4537(14) . 1_555 n
BA1 D4 2.5982(5) . 1_444 n
BA1 D4 2.5982(5) . 1_454 n
BA1 D4 2.5982(5) . 1_554 n
AL2 BA1 3.7696(19) . 1_555 n
AL2 BA1 3.4732(17) . 1_556 n
AL2 BA1 3.7696(19) . 1_655 n
AL2 BA1 3.4732(17) . 1_656 n
AL2 BA1 3.7696(19) . 1_665 n
AL2 BA1 3.4732(17) . 1_666 n
AL2 GE3 2.54677(31) . 1_545 n
AL2 GE3 2.54678(31) . 1_555 n
AL2 GE3 2.54677(31) . 1_655 n
AL2 D4 1.7256(16) . 1_555 n
GE3 BA1 3.4537(14) . 1_555 n
GE3 BA1 3.7908(15) . 1_556 n
GE3 BA1 3.4537(14) . 1_565 n
GE3 BA1 3.7908(15) . 1_566 n
GE3 BA1 3.4537(14) . 1_665 n
GE3 BA1 3.7908(15) . 1_666 n
GE3 AL2 2.54677(31) . 1_455 n
GE3 AL2 2.54678(31) . 1_555 n
GE3 AL2 2.54677(31) . 1_565 n
D4 BA1 2.5982(5) . 1_556 n
D4 BA1 2.5982(5) . 1_656 n
D4 BA1 2.5982(5) . 1_666 n
D4 AL2 1.7256(16) . 1_555 n

loop_
_pd_block_diffractogram_id
2008-09-05T13:09|BAALGED_H_01|Verina_Kranak|NPDF
2008-09-05T13:09|BAALGED_H_02|Verina_Kranak|NPDF
2008-09-05T13:09|BAALGED_H_03|Verina_Kranak|NPDF
2008-09-05T13:09|BAALGED_H_04|Verina_Kranak|NPDF

loop_
_pd_phase_block_id
2008-09-05T13:09|BAALGED_phase1|Verina_Kranak||
